data_4348664
loop_
_publ_author_name
'Frei, Angelo'
'Sidler, David'
'Mokolokolo, Pennie'
'Braband, Henrik'
'Fox, Thomas'
'Spingler, Bernhard'
'Roodt, Andreas'
'Alberto, Roger'

_publ_section_title
;
 Kinetics and Mechanism of CO Exchange in fac-[MBr2(solvent)(CO)3](-) (M =
 Re, (99)Tc).
;
_journal_issue 18
_journal_name_full 'Inorganic chemistry'
_journal_page_first 9352
_journal_page_last 9360
_journal_paper_doi 10.1021/acs.inorgchem.6b01503
_journal_volume 55
_journal_year 2016
_chemical_formula_sum 'C12 H20 Br2 N O4 Re'
_chemical_formula_weight 588.31
_space_group_crystal_system monoclinic
_space_group_IT_number 14
_space_group_name_Hall '-P 2ybc'
_space_group_name_H-M_alt 'P 1 21/c 1'
_atom_sites_solution_hydrogens geom
_audit_creation_method SHELXL-2014/7
_cell_angle_alpha 90
_cell_angle_beta 103.754(4)
_cell_angle_gamma 90
_cell_formula_units_Z 4
_cell_length_a 7.3143(3)
_cell_length_b 20.0387(6)
_cell_length_c 12.5146(4)
_cell_measurement_reflns_used 7202
_cell_measurement_temperature 183(2)
_cell_measurement_theta_max 32.3870
_cell_measurement_theta_min 2.9380
_cell_volume 1781.66(11)
_computing_cell_refinement 'CrysAlis PRO (Agilent, 2014)'
_computing_data_collection 'CrysAlis PRO (Agilent, 2014)'
_computing_data_reduction 'CrysAlis PRO (Agilent, 2014)'
_computing_molecular_graphics 'ORTEP-3 (Farrugia, 1997)'
_computing_publication_material 'SHELXL-2014/7 (Sheldrick, 2014)'
_computing_structure_refinement 'SHELXL-2014/7 (Sheldrick, 2014)'
_computing_structure_solution 'SIR-97 (Altomare, 1999)'
_diffrn_ambient_temperature 183(2)
_diffrn_detector_area_resol_mean 10.4498
_diffrn_measured_fraction_theta_full 0.999
_diffrn_measured_fraction_theta_max 0.919
_diffrn_measurement_device_type 'Xcalibur Ruby'
_diffrn_measurement_method '\o oscillation scan'
_diffrn_radiation_monochromator graphite
_diffrn_radiation_source 'Enhance (Mo) X-ray Source'
_diffrn_radiation_type MoK\a
_diffrn_radiation_wavelength 0.71073
_diffrn_reflns_av_R_equivalents 0.0482
_diffrn_reflns_av_unetI/netI 0.0396
_diffrn_reflns_Laue_measured_fraction_full 0.999
_diffrn_reflns_Laue_measured_fraction_max 0.919
_diffrn_reflns_limit_h_max 10
_diffrn_reflns_limit_h_min -11
_diffrn_reflns_limit_k_max 30
_diffrn_reflns_limit_k_min -30
_diffrn_reflns_limit_l_max 17
_diffrn_reflns_limit_l_min -18
_diffrn_reflns_number 18938
_diffrn_reflns_point_group_measured_fraction_full 0.999
_diffrn_reflns_point_group_measured_fraction_max 0.919
_diffrn_reflns_theta_full 25.242
_diffrn_reflns_theta_max 32.810
_diffrn_reflns_theta_min 2.634
_exptl_absorpt_coefficient_mu 11.315
_exptl_absorpt_correction_T_max 0.481
_exptl_absorpt_correction_T_min 0.049
_exptl_absorpt_correction_type analytical
_exptl_absorpt_process_details
;
CrysAlisPro, Agilent Technologies,
Version 1.171.37.35 (release 13-08-2014 CrysAlis171 .NET)
(compiled Aug 13 2014,18:06:01)
Analytical numeric absorption correction using a multifaceted crystal
model based on expressions derived by R.C. Clark & J.S. Reid.
(Clark, R. C. & Reid, J. S. (1995). Acta Cryst. A51, 887-897)
Empirical absorption correction using spherical harmonics,
 implemented in SCALE3 ABSPACK scaling algorithm.
;
_exptl_crystal_colour colourless
_exptl_crystal_density_diffrn 2.193
_exptl_crystal_description plate
_exptl_crystal_F_000 1104
_exptl_crystal_size_max 0.460
_exptl_crystal_size_mid 0.140
_exptl_crystal_size_min 0.090
_refine_diff_density_max 1.244
_refine_diff_density_min -1.627
_refine_diff_density_rms 0.159
_refine_ls_extinction_method none
_refine_ls_goodness_of_fit_ref 1.048
_refine_ls_hydrogen_treatment constr
_refine_ls_matrix_type full
_refine_ls_number_parameters 185
_refine_ls_number_reflns 6074
_refine_ls_number_restraints 0
_refine_ls_restrained_S_all 1.048
_refine_ls_R_factor_all 0.0353
_refine_ls_R_factor_gt 0.0286
_refine_ls_shift/su_max 0.001
_refine_ls_shift/su_mean 0.000
_refine_ls_structure_factor_coef Fsqd
_refine_ls_weighting_details 'w=1/[\s^2^(Fo^2^)+(0.0261P)^2^] where P=(Fo^2^+2Fc^2^)/3'
_refine_ls_weighting_scheme calc
_refine_ls_wR_factor_gt 0.0626
_refine_ls_wR_factor_ref 0.0656
_reflns_Friedel_coverage 0.000
_reflns_number_gt 5270
_reflns_number_total 6074
_reflns_threshold_expression 'I > 2\s(I)'
_cod_data_source_file ic6b01503_si_003.cif
_cod_data_source_block afx141215
_cod_original_cell_volume 1781.65(11)
_cod_original_sg_symbol_H-M 'P 21/c'
_cod_database_code 4348664
_shelx_shelxl_version_number 2014/7
_shelx_space_group_comment
;
The symmetry employed for this shelxl refinement is uniquely defined
by the following loop, which should always be used as a source of
symmetry information in preference to the above space-group names.
They are only intended as comments.
;
_shelx_estimated_absorpt_t_min 0.078
_shelx_estimated_absorpt_t_max 0.429

loop_
_space_group_symop_operation_xyz
'x, y, z'
'-x, y+1/2, -z+1/2'
'-x, -y, -z'
'x, -y-1/2, z-1/2'

loop_
_atom_site_label
_atom_site_type_symbol
_atom_site_fract_x
_atom_site_fract_y
_atom_site_fract_z
_atom_site_U_iso_or_equiv
_atom_site_adp_type
_atom_site_occupancy
_atom_site_site_symmetry_order
_atom_site_calc_flag
_atom_site_refinement_flags_posn
_atom_site_refinement_flags_adp
Re1 Re -0.24156(2) 0.45091(2) 0.17351(2) 0.02200(4) Uani 1 1 d . .
C1 C 0.0293(5) 0.47351(16) 0.2406(3) 0.0304(7) Uani 1 1 d . .
C2 C -0.5105(4) 0.42462(14) 0.1309(3) 0.0268(6) Uani 1 1 d . .
C3 C -0.2058(5) 0.44515(14) 0.0272(3) 0.0300(7) Uani 1 1 d . .
C4 C -0.3103(5) 0.54223(14) 0.1522(3) 0.0271(6) Uani 1 1 d . .
C5 C -0.1474(4) 0.64140(14) 0.4842(3) 0.0272(6) Uani 1 1 d . .
H5A H -0.0538 0.6474 0.5550 0.033 Uiso 1 1 calc R U
H5B H -0.2026 0.5963 0.4848 0.033 Uiso 1 1 calc R U
C6 C -0.0462(5) 0.64429(18) 0.3924(3) 0.0381(8) Uani 1 1 d . .
H6C H 0.0189 0.6872 0.3948 0.057 Uiso 1 1 calc R U
H6B H -0.1376 0.6396 0.3215 0.057 Uiso 1 1 calc R U
H6A H 0.0458 0.6079 0.4013 0.057 Uiso 1 1 calc R U
C7 C -0.4545(4) 0.68372(15) 0.3732(3) 0.0305(7) Uani 1 1 d . .
H7B H -0.5498 0.7192 0.3704 0.037 Uiso 1 1 calc R U
H7A H -0.3977 0.6905 0.3096 0.037 Uiso 1 1 calc R U
C8 C -0.5538(5) 0.61710(17) 0.3597(3) 0.0394(8) Uani 1 1 d . .
H8C H -0.6159 0.6104 0.4202 0.059 Uiso 1 1 calc R U
H8B H -0.4618 0.5814 0.3607 0.059 Uiso 1 1 calc R U
H8A H -0.6482 0.6162 0.2895 0.059 Uiso 1 1 calc R U
C9 C -0.2282(4) 0.76292(14) 0.4734(3) 0.0311(7) Uani 1 1 d . .
H9A H -0.1834 0.7677 0.4051 0.037 Uiso 1 1 calc R U
H9B H -0.3341 0.7944 0.4685 0.037 Uiso 1 1 calc R U
C10 C -0.0720(5) 0.78327(16) 0.5686(3) 0.0395(8) Uani 1 1 d . .
H10A H -0.0345 0.8293 0.5580 0.059 Uiso 1 1 calc R U
H10B H 0.0360 0.7535 0.5733 0.059 Uiso 1 1 calc R U
H10C H -0.1152 0.7803 0.6368 0.059 Uiso 1 1 calc R U
C11 C -0.3783(4) 0.68213(15) 0.5788(3) 0.0279(6) Uani 1 1 d . .
H11A H -0.2737 0.6879 0.6448 0.033 Uiso 1 1 calc R U
H11B H -0.4234 0.6356 0.5787 0.033 Uiso 1 1 calc R U
C12 C -0.5371(5) 0.72859(18) 0.5882(3) 0.0400(8) Uani 1 1 d . .
H12A H -0.4886 0.7742 0.6015 0.060 Uiso 1 1 calc R U
H12B H -0.5897 0.7143 0.6496 0.060 Uiso 1 1 calc R U
H12C H -0.6356 0.7273 0.5198 0.060 Uiso 1 1 calc R U
N1 N -0.3023(3) 0.69250(11) 0.4775(2) 0.0230(5) Uani 1 1 d . .
O1 O 0.1786(3) 0.48600(14) 0.2838(2) 0.0468(7) Uani 1 1 d . .
O2 O -0.6646(3) 0.41040(12) 0.1102(2) 0.0406(6) Uani 1 1 d . .
O3 O -0.1830(4) 0.44083(12) -0.0603(2) 0.0457(7) Uani 1 1 d . .
O4 O -0.3536(4) 0.59728(11) 0.1375(2) 0.0400(6) Uani 1 1 d . .
Br1 Br -0.27535(5) 0.45133(2) 0.37729(3) 0.02940(7) Uani 1 1 d . .
Br2 Br -0.14851(4) 0.32352(2) 0.19602(3) 0.03065(8) Uani 1 1 d . .

loop_
_atom_site_aniso_label
_atom_site_aniso_U_11
_atom_site_aniso_U_22
_atom_site_aniso_U_33
_atom_site_aniso_U_23
_atom_site_aniso_U_13
_atom_site_aniso_U_12
Re1 0.02475(7) 0.01892(6) 0.02301(7) 0.00128(4) 0.00700(5) -0.00040(4)
C1 0.0349(16) 0.0270(15) 0.0319(17) -0.0010(13) 0.0133(14) -0.0018(13)
C2 0.0321(15) 0.0190(13) 0.0295(16) -0.0037(12) 0.0076(13) 0.0000(12)
C3 0.0351(16) 0.0250(15) 0.0304(18) 0.0030(12) 0.0086(15) 0.0034(12)
C4 0.0308(15) 0.0259(14) 0.0239(15) -0.0005(11) 0.0052(13) -0.0026(12)
C5 0.0260(13) 0.0241(14) 0.0307(16) 0.0030(12) 0.0051(13) 0.0059(12)
C6 0.0293(16) 0.047(2) 0.038(2) -0.0038(16) 0.0089(15) 0.0061(15)
C7 0.0275(14) 0.0335(16) 0.0283(16) 0.0010(13) 0.0023(13) 0.0064(13)
C8 0.0290(15) 0.048(2) 0.040(2) -0.0091(16) 0.0048(15) -0.0034(15)
C9 0.0347(16) 0.0201(13) 0.0409(19) 0.0072(13) 0.0133(15) 0.0008(12)
C10 0.0399(18) 0.0275(16) 0.051(2) -0.0020(15) 0.0108(18) -0.0059(14)
C11 0.0321(15) 0.0290(15) 0.0262(15) 0.0016(12) 0.0139(13) -0.0037(12)
C12 0.0384(18) 0.044(2) 0.043(2) -0.0042(16) 0.0203(17) 0.0035(16)
N1 0.0230(11) 0.0203(11) 0.0260(13) 0.0044(10) 0.0065(10) 0.0036(9)
O1 0.0277(12) 0.0590(17) 0.0519(17) -0.0031(14) 0.0059(12) -0.0095(12)
O2 0.0309(12) 0.0369(13) 0.0523(17) -0.0088(12) 0.0068(12) -0.0052(10)
O3 0.0628(18) 0.0474(15) 0.0318(14) 0.0025(11) 0.0213(14) 0.0105(13)
O4 0.0514(14) 0.0243(11) 0.0425(15) 0.0004(10) 0.0073(12) 0.0035(11)
Br1 0.03561(16) 0.02912(16) 0.02562(16) 0.00249(11) 0.01157(14) 0.00263(12)
Br2 0.03617(16) 0.02054(14) 0.03612(18) 0.00006(12) 0.01035(14) 0.00287(12)

loop_
_atom_type_symbol
_atom_type_description
_atom_type_scat_dispersion_real
_atom_type_scat_dispersion_imag
_atom_type_scat_source
C C 0.0033 0.0016 'International Tables Vol C Tables 4.2.6.8 and 6.1.1.4'
H H 0.0000 0.0000 'International Tables Vol C Tables 4.2.6.8 and 6.1.1.4'
N N 0.0061 0.0033 'International Tables Vol C Tables 4.2.6.8 and 6.1.1.4'
O O 0.0106 0.0060 'International Tables Vol C Tables 4.2.6.8 and 6.1.1.4'
Br Br -0.2901 2.4595 'International Tables Vol C Tables 4.2.6.8 and 6.1.1.4'
Re Re -1.0185 7.2310 'International Tables Vol C Tables 4.2.6.8 and 6.1.1.4'

loop_
_geom_angle_atom_site_label_1
_geom_angle_atom_site_label_2
_geom_angle_atom_site_label_3
_geom_angle
C4 Re1 C3 90.89(13)
C4 Re1 C2 90.33(13)
C3 Re1 C2 94.53(14)
C4 Re1 C1 92.47(13)
C3 Re1 C1 93.90(14)
C2 Re1 C1 171.08(13)
C4 Re1 Br1 92.89(10)
C3 Re1 Br1 175.96(9)
C2 Re1 Br1 86.89(9)
C1 Re1 Br1 84.52(9)
C4 Re1 Br2 178.12(10)
C3 Re1 Br2 87.33(9)
C2 Re1 Br2 89.20(8)
C1 Re1 Br2 88.27(9)
Br1 Re1 Br2 88.906(10)
O1 C1 Re1 176.1(3)
O2 C2 Re1 177.5(3)
O3 C3 Re1 179.0(3)
O4 C4 Re1 178.8(3)
C6 C5 N1 115.4(3)
C6 C5 H5A 108.4
N1 C5 H5A 108.4
C6 C5 H5B 108.4
N1 C5 H5B 108.4
H5A C5 H5B 107.5
C5 C6 H6C 109.5
C5 C6 H6B 109.5
H6C C6 H6B 109.5
C5 C6 H6A 109.5
H6C C6 H6A 109.5
H6B C6 H6A 109.5
C8 C7 N1 115.8(3)
C8 C7 H7B 108.3
N1 C7 H7B 108.3
C8 C7 H7A 108.3
N1 C7 H7A 108.3
H7B C7 H7A 107.4
C7 C8 H8C 109.5
C7 C8 H8B 109.5
H8C C8 H8B 109.5
C7 C8 H8A 109.5
H8C C8 H8A 109.5
H8B C8 H8A 109.5
C10 C9 N1 116.0(3)
C10 C9 H9A 108.3
N1 C9 H9A 108.3
C10 C9 H9B 108.3
N1 C9 H9B 108.3
H9A C9 H9B 107.4
C9 C10 H10A 109.5
C9 C10 H10B 109.5
H10A C10 H10B 109.5
C9 C10 H10C 109.5
H10A C10 H10C 109.5
H10B C10 H10C 109.5
N1 C11 C12 115.0(3)
N1 C11 H11A 108.5
C12 C11 H11A 108.5
N1 C11 H11B 108.5
C12 C11 H11B 108.5
H11A C11 H11B 107.5
C11 C12 H12A 109.5
C11 C12 H12B 109.5
H12A C12 H12B 109.5
C11 C12 H12C 109.5
H12A C12 H12C 109.5
H12B C12 H12C 109.5
C7 N1 C11 111.4(2)
C7 N1 C5 110.9(2)
C11 N1 C5 106.2(2)
C7 N1 C9 106.0(2)
C11 N1 C9 111.2(2)
C5 N1 C9 111.2(2)

loop_
_geom_bond_atom_site_label_1
_geom_bond_atom_site_label_2
_geom_bond_distance
Re1 C4 1.900(3)
Re1 C3 1.914(4)
Re1 C2 1.983(3)
Re1 C1 2.011(3)
Re1 Br1 2.6200(4)
Re1 Br2 2.6395(3)
C1 O1 1.125(4)
C2 O2 1.131(4)
C3 O3 1.148(4)
C4 O4 1.150(3)
C5 C6 1.508(5)
C5 N1 1.515(3)
C5 H5A 0.9900
C5 H5B 0.9900
C6 H6C 0.9800
C6 H6B 0.9800
C6 H6A 0.9800
C7 C8 1.510(4)
C7 N1 1.511(4)
C7 H7B 0.9900
C7 H7A 0.9900
C8 H8C 0.9800
C8 H8B 0.9800
C8 H8A 0.9800
C9 C10 1.498(5)
C9 N1 1.517(4)
C9 H9A 0.9900
C9 H9B 0.9900
C10 H10A 0.9800
C10 H10B 0.9800
C10 H10C 0.9800
C11 N1 1.514(4)
C11 C12 1.515(4)
C11 H11A 0.9900
C11 H11B 0.9900
C12 H12A 0.9800
C12 H12B 0.9800
C12 H12C 0.9800

loop_
_geom_torsion_atom_site_label_1
_geom_torsion_atom_site_label_2
_geom_torsion_atom_site_label_3
_geom_torsion_atom_site_label_4
_geom_torsion
C8 C7 N1 C11 -57.5(3)
C8 C7 N1 C5 60.6(3)
C8 C7 N1 C9 -178.6(3)
C12 C11 N1 C7 -58.9(3)
C12 C11 N1 C5 -179.8(3)
C12 C11 N1 C9 59.1(3)
C6 C5 N1 C7 60.8(3)
C6 C5 N1 C11 -178.0(3)
C6 C5 N1 C9 -56.8(4)
C10 C9 N1 C7 -179.1(3)
C10 C9 N1 C11 59.6(3)
C10 C9 N1 C5 -58.6(4)
